data_2108104
loop_
_publ_author_name
'Bujak, Maciej'

_publ_section_title
;
 Formation and distortion of iodidoantimonates(III): the first isolated
 [SbI~6~]^3{-^} octahedron
;
_journal_coeditor_code EB5060
_journal_issue 3
_journal_name_full 'Acta Crystallographica Section B'
_journal_page_first 432
_journal_page_last 442
_journal_paper_doi 10.1107/S2052520617003420
_journal_volume 73
_journal_year 2017
_chemical_formula_moiety '2(Sb I4 -), C4 H12 N2 2+, 4(H2 O)'
_chemical_formula_sum 'C4 H20 I8 N2 O4 Sb2'
_chemical_formula_weight 1418.94
_chemical_name_systematic
;
 Piperazine-1,4-diium bis(tetraiodidoantimonate(III)) tetrahydrate
;
_space_group_IT_number 14
_symmetry_cell_setting monoclinic
_symmetry_space_group_name_Hall '-P 2ybc'
_symmetry_space_group_name_H-M 'P 1 21/c 1'
_atom_sites_solution_hydrogens difmap
_atom_sites_solution_primary direct
_atom_sites_solution_secondary difmap
_audit_creation_method SHELXL-97
_cell_angle_alpha 90.00
_cell_angle_beta 95.161(5)
_cell_angle_gamma 90.00
_cell_formula_units_Z 2
_cell_length_a 7.4437(4)
_cell_length_b 13.0949(8)
_cell_length_c 13.7941(8)
_cell_measurement_reflns_used 3518
_cell_measurement_temperature 295(2)
_cell_measurement_theta_max 29.48
_cell_measurement_theta_min 2.96
_cell_volume 1339.12(13)
_computing_cell_refinement 'CrysAlis Pro ver. 171.34.44 (Oxford Diffraction Ltd., 2010)'
_computing_data_collection 'CrysAlis CCD ver. 171.33.57 (Oxford Diffraction Ltd., 2010)'
_computing_data_reduction 'CrysAlis Pro ver. 171.34.44 (Oxford Diffraction Ltd., 2010)'
_computing_molecular_graphics 'Mercury (C.F.Macrae at al., 2008)'
_computing_publication_material 'SHELXL-97 (G.M.Sheldrick, 2008)'
_computing_structure_refinement 'SHELXL-97 (G.M.Sheldrick, 2008)'
_computing_structure_solution 'SHELXS-97 (G.M.Sheldrick, 2008)'
_diffrn_ambient_temperature 295(2)
_diffrn_measured_fraction_theta_full 0.992
_diffrn_measured_fraction_theta_max 0.992
_diffrn_measurement_device_type Xcalibur
_diffrn_measurement_method \w--scan
_diffrn_radiation_monochromator graphite
_diffrn_radiation_source 'fine-focus sealed tube'
_diffrn_radiation_type MoK\a
_diffrn_radiation_wavelength 0.71073
_diffrn_reflns_av_R_equivalents 0.0323
_diffrn_reflns_av_sigmaI/netI 0.0325
_diffrn_reflns_limit_h_max 6
_diffrn_reflns_limit_h_min -9
_diffrn_reflns_limit_k_max 16
_diffrn_reflns_limit_k_min -16
_diffrn_reflns_limit_l_max 16
_diffrn_reflns_limit_l_min -17
_diffrn_reflns_number 9285
_diffrn_reflns_theta_full 26.50
_diffrn_reflns_theta_max 26.50
_diffrn_reflns_theta_min 2.97
_exptl_absorpt_coefficient_mu 11.247
_exptl_absorpt_correction_T_max 0.63
_exptl_absorpt_correction_T_min 0.43
_exptl_absorpt_correction_type analytical
_exptl_absorpt_process_details
;
 CrysAlis Pro ver. 171.33.57 (Oxford Diffraction Ltd., 2010)
;
_exptl_crystal_colour red-orange
_exptl_crystal_density_diffrn 3.519
_exptl_crystal_density_method 'not measured'
_exptl_crystal_description tabular
_exptl_crystal_F_000 1232
_exptl_crystal_size_max 0.10
_exptl_crystal_size_mid 0.08
_exptl_crystal_size_min 0.04
_refine_diff_density_max 0.742
_refine_diff_density_min -0.741
_refine_ls_extinction_coef 0.00084(4)
_refine_ls_extinction_expression Fc\^*\^=kFc[1+0.001xFc\^2\^\l\^3\^/sin(2\q)]\^-1/4\^
_refine_ls_extinction_method SHELXL
_refine_ls_goodness_of_fit_ref 1.013
_refine_ls_hydrogen_treatment mixed
_refine_ls_matrix_type full
_refine_ls_number_parameters 114
_refine_ls_number_reflns 2754
_refine_ls_number_restraints 6
_refine_ls_restrained_S_all 1.012
_refine_ls_R_factor_all 0.0379
_refine_ls_R_factor_gt 0.0244
_refine_ls_shift/su_max 0.001
_refine_ls_shift/su_mean 0.000
_refine_ls_structure_factor_coef Fsqd
_refine_ls_weighting_details
;
 calc w=1/[\s\^2\^(Fo\^2\^)+(0.0109P)\^2\^+0.0000P] where
 P=(Fo\^2\^+2Fc\^2\^)/3
;
_refine_ls_weighting_scheme calc
_refine_ls_wR_factor_gt 0.0385
_refine_ls_wR_factor_ref 0.0417
_reflns_number_gt 2235
_reflns_number_total 2754
_reflns_threshold_expression >2sigma(I)
_cod_data_source_file eb5060sup1.cif
_cod_data_source_block PBTT_295K
_cod_depositor_comments
;
The following automatic conversions were performed:

'_symmetry_cell_setting' value 'Monoclinic' changed to 'monoclinic'
according to
/home/data/users/saulius/crontab/automatic-downloads/rss-feeds/IUCr/lib/dictionaries/cif_core.dic
dictionary named 'cif_core.dic' version 2.4.2 from 2011-04-26.

Automatic conversion script
Id: cif_fix_values 4973 2017-02-22 13:04:09Z antanas 
;
_cod_original_sg_symbol_H-M 'P 21/c'
_cod_database_code 2108104

loop_
_symmetry_equiv_pos_as_xyz
'x, y, z'
'-x, y+1/2, -z+1/2'
'-x, -y, -z'
'x, -y-1/2, z-1/2'

loop_
_atom_site_type_symbol
_atom_site_label
_atom_site_fract_x
_atom_site_fract_y
_atom_site_fract_z
_atom_site_U_iso_or_equiv
_atom_site_adp_type
_atom_site_calc_flag
_atom_site_refinement_flags
_atom_site_occupancy
_atom_site_symmetry_multiplicity
_atom_site_disorder_assembly
_atom_site_disorder_group
Sb Sb1 0.76216(4) 0.47847(2) 0.09028(2) 0.03096(9) Uani d . 1 1 . .
I I1 0.63074(5) 0.31910(3) 0.20118(3) 0.04413(11) Uani d . 1 1 . .
I I2 1.08989(4) 0.34884(3) 0.05847(2) 0.04060(10) Uani d . 1 1 . .
I I3 0.94073(5) 0.57817(3) 0.25775(3) 0.04614(11) Uani d . 1 1 . .
I I4 0.44280(4) 0.61643(3) 0.10473(2) 0.04103(10) Uani d . 1 1 . .
N N11 0.5254(8) -0.0819(4) 0.0671(4) 0.0451(14) Uani d P 0.80 1 A 1
H H111 0.5978 -0.1202 0.1084 0.054 Uiso calc PR 0.80 1 A 1
H H112 0.4124 -0.1063 0.0672 0.054 Uiso calc PR 0.80 1 A 1
N N21 0.672(3) -0.0337(15) 0.0453(14) 0.040(5) Uani d P 0.20 1 A 2
H H211 0.7478 0.0111 0.0210 0.047 Uiso calc PR 0.20 1 A 2
H H212 0.7371 -0.0756 0.0865 0.047 Uiso calc PR 0.20 1 A 2
C C12 0.5299(7) 0.0254(4) 0.1018(4) 0.0483(14) Uani d . 1 1 . .
H H121 0.6532 0.0502 0.1077 0.058 Uiso calc R 1 1 A 1
H H122 0.4843 0.0289 0.1654 0.058 Uiso calc R 1 1 A 1
C C13 0.5839(7) -0.0911(4) -0.0310(4) 0.0469(14) Uani d . 1 1 . .
H H131 0.5747 -0.1618 -0.0518 0.056 Uiso calc R 1 1 A 1
H H132 0.7092 -0.0706 -0.0303 0.056 Uiso calc R 1 1 A 1
O O1 0.1615(7) 0.3354(3) 0.3337(3) 0.0691(12) Uani d D 1 1 . .
H H11 0.142(9) 0.354(4) 0.2749(16) 0.104 Uiso d D 1 1 . .
H H12 0.160(9) 0.2708(8) 0.331(4) 0.104 Uiso d D 1 1 . .
O O2 0.8478(6) 0.3755(4) 0.4616(4) 0.0765(13) Uani d D 1 1 . .
H H21 0.882(9) 0.330(4) 0.503(4) 0.115 Uiso d D 1 1 . .
H H22 0.924(7) 0.372(5) 0.420(4) 0.115 Uiso d D 1 1 . .

loop_
_atom_site_aniso_label
_atom_site_aniso_U_11
_atom_site_aniso_U_22
_atom_site_aniso_U_33
_atom_site_aniso_U_12
_atom_site_aniso_U_13
_atom_site_aniso_U_23
Sb1 0.03212(18) 0.02937(19) 0.03142(19) 0.00070(15) 0.00300(14) 0.00042(14)
I1 0.0543(2) 0.0368(2) 0.0422(2) -0.00850(17) 0.00916(17) 0.00576(16)
I2 0.03800(19) 0.0357(2) 0.0490(2) 0.00533(15) 0.00859(16) 0.00611(16)
I3 0.0517(2) 0.0413(2) 0.0431(2) -0.00400(18) -0.00869(17) -0.00584(17)
I4 0.04048(19) 0.0421(2) 0.0402(2) 0.00870(16) 0.00196(15) -0.01163(16)
N11 0.049(3) 0.039(3) 0.046(4) -0.003(3) -0.003(3) 0.012(3)
N21 0.055(14) 0.033(12) 0.028(12) 0.008(11) -0.011(10) 0.011(10)
C12 0.060(4) 0.051(4) 0.033(3) -0.004(3) -0.002(3) -0.009(3)
C13 0.060(4) 0.037(3) 0.045(3) 0.005(3) 0.006(3) -0.005(3)
O1 0.089(3) 0.047(3) 0.067(3) -0.003(3) -0.017(3) -0.002(2)
O2 0.077(3) 0.079(3) 0.073(3) 0.030(3) 0.008(3) 0.006(3)

loop_
_atom_type_symbol
_atom_type_description
_atom_type_scat_dispersion_real
_atom_type_scat_dispersion_imag
_atom_type_scat_source
C C 0.0033 0.0016 'International Tables Vol C Tables 4.2.6.8 and 6.1.1.4'
H H 0.0000 0.0000 'International Tables Vol C Tables 4.2.6.8 and 6.1.1.4'
N N 0.0061 0.0033 'International Tables Vol C Tables 4.2.6.8 and 6.1.1.4'
O O 0.0106 0.0060 'International Tables Vol C Tables 4.2.6.8 and 6.1.1.4'
Sb Sb -0.5866 1.5461 'International Tables Vol C Tables 4.2.6.8 and 6.1.1.4'
I I -0.4742 1.8119 'International Tables Vol C Tables 4.2.6.8 and 6.1.1.4'

loop_
_geom_angle_atom_site_label_1
_geom_angle_atom_site_label_2
_geom_angle_atom_site_label_3
_geom_angle_site_symmetry_1
_geom_angle_site_symmetry_3
_geom_angle
I1 Sb1 I3 . . 93.333(14)
I1 Sb1 I4 . . 95.389(14)
I3 Sb1 I4 . . 89.143(14)
I1 Sb1 I2 . . 89.258(14)
I3 Sb1 I2 . . 92.902(14)
I4 Sb1 I2 . . 174.810(15)
I1 Sb1 I4 . 3_665 90.353(13)
I3 Sb1 I4 . 3_665 175.664(15)
I4 Sb1 I4 . 3_665 88.237(12)
I2 Sb1 I4 . 3_665 89.426(13)
I1 Sb1 I2 . 3_765 174.487(15)
I3 Sb1 I2 . 3_765 91.857(13)
I4 Sb1 I2 . 3_765 86.544(13)
I2 Sb1 I2 . 3_765 88.621(12)
I4 Sb1 I2 3_665 3_765 84.538(12)
Sb1 I2 Sb1 . 3_765 91.379(12)
Sb1 I4 Sb1 . 3_665 91.763(12)
C13 N11 C12 . . 112.1(5)
C13 N11 H111 . . 109.2
C12 N11 H111 . . 109.2
C13 N11 H112 . . 109.2
C12 N11 H112 . . 109.2
H111 N11 H112 . . 107.9
C13 N21 C12 . . 110.2(14)
C13 N21 H211 . . 109.6
C12 N21 H211 . . 109.6
C13 N21 H212 . . 109.6
C12 N21 H212 . . 109.6
H211 N21 H212 . . 108.1
N11 C12 C13 . 3_655 109.7(4)
N11 C12 N21 . . 51.0(8)
C13 C12 N21 3_655 . 108.9(7)
N11 C12 H121 . . 109.7
C13 C12 H121 3_655 . 109.7
N21 C12 H121 . . 62.2
N11 C12 H122 . . 109.7
C13 C12 H122 3_655 . 109.7
N21 C12 H122 . . 141.0
H121 C12 H122 . . 108.2
N21 C13 N11 . . 54.6(9)
N21 C13 C12 . 3_655 112.2(9)
N11 C13 C12 . 3_655 110.9(4)
N21 C13 H131 . . 138.4
N11 C13 H131 . . 109.5
C12 C13 H131 3_655 . 109.5
N21 C13 H132 . . 57.4
N11 C13 H132 . . 109.5
C12 C13 H132 3_655 . 109.5
H131 C13 H132 . . 108.1
H11 O1 H12 . . 104(2)
H21 O2 H22 . . 104(2)

loop_
_geom_bond_atom_site_label_1
_geom_bond_atom_site_label_2
_geom_bond_site_symmetry_2
_geom_bond_distance
Sb1 I1 . 2.8146(5)
Sb1 I3 . 2.8732(5)
Sb1 I4 . 3.0066(5)
Sb1 I2 . 3.0361(5)
Sb1 I4 3_665 3.2201(5)
Sb1 I2 3_765 3.3080(5)
N11 C13 . 1.463(7)
N11 C12 . 1.484(7)
N11 H111 . 0.9000
N11 H112 . 0.9000
N21 C13 . 1.41(2)
N21 C12 . 1.57(2)
N21 H211 . 0.9000
N21 H212 . 0.9000
C12 C13 3_655 1.504(7)
C12 H121 . 0.9700
C12 H122 . 0.9700
C13 H131 . 0.9700
C13 H132 . 0.9700
O1 H11 . 0.850(10)
O1 H12 . 0.850(10)
O2 H21 . 0.850(10)
O2 H22 . 0.850(10)

loop_
_geom_hbond_atom_site_label_D
_geom_hbond_atom_site_label_H
_geom_hbond_atom_site_label_A
_geom_hbond_site_symmetry_A
_geom_hbond_distance_DH
_geom_hbond_distance_HA
_geom_hbond_distance_DA
_geom_hbond_angle_DHA
N11 H111 O1 2_645 0.90 1.98 2.811(7) 152
N11 H112 O2 2_645 0.90 1.96 2.826(7) 162
N21 H211 O2 4_565 0.90 1.88 2.76(2) 164
N21 H212 O1 2_645 0.90 1.73 2.624(18) 173
O1 H11 I2 1_455 0.850(10) 2.98(2) 3.791(4) 162(5)
O1 H11 I3 1_455 0.850(10) 3.30(5) 3.687(4) 111(5)
O1 H12 I3 2_645 0.850(10) 2.87(3) 3.653(4) 154(5)
O2 H21 I2 4_566 0.850(10) 2.88(3) 3.637(4) 151(5)
O2 H22 O1 1_655 0.850(10) 2.266(19) 3.095(7) 166(6)

loop_
_geom_torsion_atom_site_label_1
_geom_torsion_atom_site_label_2
_geom_torsion_atom_site_label_3
_geom_torsion_atom_site_label_4
_geom_torsion_site_symmetry_1
_geom_torsion_site_symmetry_4
_geom_torsion
I1 Sb1 I2 Sb1 . 3_765 174.911(14)
I3 Sb1 I2 Sb1 . 3_765 -91.790(13)
I4 Sb1 I2 Sb1 3_665 3_765 84.550(12)
I2 Sb1 I2 Sb1 3_765 3_765 0.0
I1 Sb1 I4 Sb1 . 3_665 -90.188(14)
I3 Sb1 I4 Sb1 . 3_665 176.545(15)
I4 Sb1 I4 Sb1 3_665 3_665 0.0
I2 Sb1 I4 Sb1 3_765 3_665 84.633(12)
C13 N11 C12 C13 . 3_655 56.3(7)
C13 N11 C12 N21 . . -42.5(9)
C13 N21 C12 N11 . . 43.9(10)
C13 N21 C12 C13 . 3_655 -56.5(14)
C12 N21 C13 N11 . . -42.1(9)
C12 N21 C13 C12 . 3_655 58.4(14)
C12 N11 C13 N21 . . 46.0(10)
C12 N11 C13 C12 . 3_655 -57.0(7)

_cod_database_fobs_code 2108104
